data_4304699
loop_
_publ_author_name
'Shigehisa Akine'
'Takanori Taniguchi'
'Tatsuya Nabeshima'

_publ_contact_author_address
;
Tsukuba, Ibaraki 305-8571, Japan
;
_publ_contact_author_email nabesima@chem.tsukuba.ac.jp
_publ_contact_author_fax +81-29-853-4507
_publ_contact_author_name 'Tatsuya Nabeshima'
_publ_contact_author_phone +81-29-853-4507
_publ_section_title
;
Acyclic Bis(N2O2 chelate) Ligand for Trinuclear d-Block Homo- and
Heterometal Complexes
;
_journal_name_full 'Inorganic Chemistry'
_journal_page_first 3255
_journal_page_last 3264
_journal_paper_doi 10.1021/ic702255s
_journal_volume 47
_journal_year 2008
_chemical_formula_moiety C28H30N4O10
_chemical_formula_sum 'C28 H30 N4 O10'
_chemical_formula_weight 582.56
_chemical_name_common H4[bis(salamo)]
_chemical_name_systematic
; 
 ? 
;
_space_group_IT_number 7
_symmetry_cell_setting monoclinic
_symmetry_space_group_name_Hall 'P -2yac'
_symmetry_space_group_name_H-M 'P 1 n 1'
_atom_sites_solution_hydrogens geom
_atom_sites_solution_primary direct
_atom_sites_solution_secondary difmap
_audit_creation_method SHELXL-97
_cell_angle_alpha 90.00
_cell_angle_beta 101.373(2)
_cell_angle_gamma 90.00
_cell_formula_units_Z 2
_cell_length_a 4.5616(7)
_cell_length_b 37.891(5)
_cell_length_c 7.9858(11)
_cell_measurement_reflns_used 7020
_cell_measurement_temperature 90
_cell_measurement_theta_max 26.00
_cell_measurement_theta_min 1.07
_cell_volume 1353.2(3)
_computing_cell_refinement 'APEX2 (Bruker AXS, 2006)'
_computing_data_collection 'APEX2 (Bruker AXS, 2006)'
_computing_data_reduction 'SAINT (Bruker AXS, 2004)'
_computing_molecular_graphics ORTEP-3
_computing_publication_material ORTEP-3
_computing_structure_refinement 'SHELXL-97 (Sheldrick, 1997)'
_computing_structure_solution SIR97
_diffrn_ambient_temperature 90
_diffrn_detector_area_resol_mean 8.333
_diffrn_measured_fraction_theta_full 0.995
_diffrn_measured_fraction_theta_max 0.995
_diffrn_measurement_device_type 'Bruker APEXII CCD area detector'
_diffrn_measurement_method CCD
_diffrn_radiation_monochromator 'multilayer confocal mirror'
_diffrn_radiation_source 'fine-focus rotating anode'
_diffrn_radiation_type MoK\a
_diffrn_radiation_wavelength 0.71069
_diffrn_reflns_av_R_equivalents 0.0372
_diffrn_reflns_av_sigmaI/netI 0.0791
_diffrn_reflns_limit_h_max 5
_diffrn_reflns_limit_h_min -5
_diffrn_reflns_limit_k_max 35
_diffrn_reflns_limit_k_min -46
_diffrn_reflns_limit_l_max 9
_diffrn_reflns_limit_l_min -9
_diffrn_reflns_number 7020
_diffrn_reflns_theta_full 26.00
_diffrn_reflns_theta_max 26.00
_diffrn_reflns_theta_min 1.07
_diffrn_standards_decay_% 0
_diffrn_standards_interval_count 0
_diffrn_standards_interval_time 0
_diffrn_standards_number 0
_exptl_absorpt_coefficient_mu 0.110
_exptl_absorpt_correction_T_max 0.9989
_exptl_absorpt_correction_T_min 0.9720
_exptl_absorpt_correction_type empirical
_exptl_absorpt_process_details 'SADABS Sheldrick 1996'
_exptl_crystal_colour colorless
_exptl_crystal_density_diffrn 1.430
_exptl_crystal_density_method 'not measured'
_exptl_crystal_description needle
_exptl_crystal_F_000 612
_exptl_crystal_size_max 0.26
_exptl_crystal_size_mid 0.02
_exptl_crystal_size_min 0.01
_refine_diff_density_max 0.871
_refine_diff_density_min -0.298
_refine_diff_density_rms 0.066
_refine_ls_abs_structure_details 'Flack H D (1983), Acta Cryst. A39, 876-881'
_refine_ls_abs_structure_Flack -2(2)
_refine_ls_extinction_method none
_refine_ls_goodness_of_fit_ref 1.032
_refine_ls_hydrogen_treatment mixed
_refine_ls_matrix_type full
_refine_ls_number_parameters 263
_refine_ls_number_reflns 4420
_refine_ls_number_restraints 2
_refine_ls_restrained_S_all 1.032
_refine_ls_R_factor_all 0.1053
_refine_ls_R_factor_gt 0.0623
_refine_ls_shift/su_max 0.000
_refine_ls_shift/su_mean 0.000
_refine_ls_structure_factor_coef Fsqd
_refine_ls_weighting_details 'calc w=1/[\s^2^(Fo^2^)+(0.0153P)^2^+2.5612P] where P=(Fo^2^+2Fc^2^)/3'
_refine_ls_weighting_scheme calc
_refine_ls_wR_factor_gt 0.1081
_refine_ls_wR_factor_ref 0.1266
_reflns_number_gt 2974
_reflns_number_total 4420
_reflns_threshold_expression >2sigma(I)
_cod_data_source_file ic702255s-file003_2.cif
_cod_data_source_block H4L
_cod_original_sg_symbol_H-M 'P n'
_cod_database_code 4304699

loop_
_symmetry_equiv_pos_as_xyz
'x, y, z'
'x+1/2, -y, z+1/2'

loop_
_atom_site_label
_atom_site_type_symbol
_atom_site_fract_x
_atom_site_fract_y
_atom_site_fract_z
_atom_site_U_iso_or_equiv
_atom_site_adp_type
_atom_site_occupancy
_atom_site_symmetry_multiplicity
_atom_site_calc_flag
_atom_site_refinement_flags
_atom_site_disorder_assembly
_atom_site_disorder_group
C1 C 0.6162(16) 0.09915(17) -0.1546(8) 0.0173(6) Uani 1 1 d . . .
C2 C 0.5539(15) 0.06992(17) -0.0600(8) 0.0173(6) Uani 1 1 d . . .
C3 C 0.3231(14) 0.04673(16) -0.1304(8) 0.0181(6) Uani 1 1 d . . .
C4 C 0.1601(15) 0.05306(17) -0.2890(8) 0.0215(7) Uani 1 1 d . . .
H1 H 0.0040 0.0373 -0.3373 0.026 Uiso 1 1 calc R . .
C5 C 0.2216(16) 0.08315(18) -0.3835(9) 0.0255(8) Uani 1 1 d . . .
H2 H 0.1100 0.0870 -0.4956 0.031 Uiso 1 1 calc R . .
C6 C 0.4395(17) 0.10640(19) -0.3140(8) 0.0249(7) Uani 1 1 d . . .
H3 H 0.4706 0.1273 -0.3736 0.030 Uiso 1 1 calc R . .
O1 O 0.7127(11) 0.06196(12) 0.0997(5) 0.0221(5) Uani 1 1 d . . .
H4 H 0.8720 0.0737 0.1189 0.033 Uiso 1 1 calc R . .
O2 O 0.2814(10) 0.01881(11) -0.0315(6) 0.0235(5) Uani 1 1 d . . .
C7 C 0.0454(16) -0.00499(19) -0.0978(9) 0.0250(7) Uani 1 1 d . . .
H5 H -0.1454 0.0077 -0.1189 0.037 Uiso 1 1 calc R . .
H6 H 0.0393 -0.0239 -0.0150 0.037 Uiso 1 1 calc R . .
H7 H 0.0801 -0.0151 -0.2051 0.037 Uiso 1 1 calc R . .
C8 C 0.8584(15) 0.12413(17) -0.0851(8) 0.0183(6) Uani 1 1 d . . .
H8 H 0.8924 0.1438 -0.1527 0.022 Uiso 1 1 calc R . .
N1 N 1.0216(12) 0.12026(13) 0.0609(6) 0.0168(5) Uani 1 1 d . . .
O3 O 1.2413(10) 0.14693(12) 0.0965(5) 0.0191(4) Uani 1 1 d . . .
C9 C 1.4097(15) 0.14146(17) 0.2700(8) 0.0188(7) Uani 1 1 d . . .
H9 H 1.5173 0.1186 0.2782 0.023 Uiso 1 1 calc R . .
H10 H 1.2731 0.1413 0.3521 0.023 Uiso 1 1 calc R . .
C10 C 1.6267(16) 0.17127(16) 0.3085(8) 0.0209(7) Uani 1 1 d . . .
H11 H 1.7579 0.1672 0.4212 0.025 Uiso 1 1 calc R . .
H12 H 1.7543 0.1718 0.2216 0.025 Uiso 1 1 calc R . .
O4 O 1.4809(10) 0.20466(11) 0.3100(5) 0.0227(5) Uani 1 1 d . . .
N2 N 1.3475(13) 0.20604(15) 0.4596(7) 0.0257(6) Uani 1 1 d . . .
C11 C 1.1961(16) 0.2353(2) 0.4551(9) 0.0273(9) Uani 1 1 d . . .
H13 H 1.1863 0.2513 0.3624 0.033 Uiso 1 1 calc R . .
C12 C 1.0445(15) 0.24312(19) 0.5918(9) 0.0289(9) Uani 1 1 d . . .
C13 C 1.0603(15) 0.22251(17) 0.7367(9) 0.0269(10) Uani 1 1 d . . .
C14 C 0.9296(16) 0.23162(18) 0.8693(9) 0.0253(10) Uani 1 1 d . . .
C15 C 0.7540(15) 0.26103(19) 0.8613(9) 0.0289(9) Uani 1 1 d . . .
C16 C 0.7138(15) 0.28247(17) 0.7168(9) 0.0269(10) Uani 1 1 d . . .
H14 H 0.5862 0.3025 0.7088 0.032 Uiso 1 1 calc R . .
C17 C 0.8658(16) 0.27433(18) 0.5797(9) 0.0253(10) Uani 1 1 d . . .
H15 H 0.8475 0.2894 0.4831 0.030 Uiso 1 1 calc R . .
O5 O 1.2227(8) 0.19312(9) 0.7547(5) 0.0280(9) Uani 1 1 d . . .
H16 H 1.2993 0.1902 0.6682 0.042 Uiso 1 1 calc R . .
O6 O 0.9541(9) 0.21243(9) 1.0094(5) 0.0309(9) Uani 1 1 d . . .
H17 H 1.0596 0.1946 1.0014 0.046 Uiso 1 1 calc R . .
C18 C 0.6064(16) 0.2695(2) 1.0073(9) 0.0273(9) Uani 1 1 d . . .
H18 H 0.6241 0.2532 1.0993 0.033 Uiso 1 1 calc R . .
N3 N 0.4604(13) 0.29718(15) 1.0128(8) 0.0257(6) Uani 1 1 d . . .
O7 O 0.3284(10) 0.29812(11) 1.1559(5) 0.0227(5) Uani 1 1 d . . .
C19 C 0.1893(16) 0.33151(16) 1.1663(9) 0.0209(7) Uani 1 1 d . . .
H19 H 0.0591 0.3300 1.2517 0.025 Uiso 1 1 calc R . .
H20 H 0.0606 0.3370 1.0543 0.025 Uiso 1 1 calc R . .
C20 C 0.4124(15) 0.36165(17) 1.2157(8) 0.0188(7) Uani 1 1 d . . .
H21 H 0.5458 0.3634 1.1322 0.023 Uiso 1 1 calc R . .
H22 H 0.3045 0.3843 1.2161 0.023 Uiso 1 1 calc R . .
O8 O 0.5818(10) 0.35460(12) 1.3800(5) 0.0191(4) Uani 1 1 d . . .
N4 N 0.8043(12) 0.38139(13) 1.4172(6) 0.0168(5) Uani 1 1 d . . .
C21 C 0.9766(15) 0.37548(17) 1.5633(8) 0.0183(6) Uani 1 1 d . . .
H23 H 0.9431 0.3555 1.6291 0.022 Uiso 1 1 calc R . .
C22 C 1.2205(16) 0.39933(17) 1.6264(8) 0.0173(6) Uani 1 1 d . . .
C23 C 1.2734(14) 0.43002(18) 1.5405(8) 0.0173(6) Uani 1 1 d . . .
C24 C 1.5076(15) 0.45315(16) 1.6116(8) 0.0181(6) Uani 1 1 d . . .
C25 C 1.6800(15) 0.44604(17) 1.7728(8) 0.0215(7) Uani 1 1 d . . .
H24 H 1.8307 0.4622 1.8236 0.026 Uiso 1 1 calc R . .
C26 C 1.6327(17) 0.41574(19) 1.8586(9) 0.0255(8) Uani 1 1 d . . .
H25 H 1.7576 0.4103 1.9653 0.031 Uiso 1 1 calc R . .
C27 C 1.4029(17) 0.39334(19) 1.7885(8) 0.0249(7) Uani 1 1 d . . .
H26 H 1.3658 0.3731 1.8517 0.030 Uiso 1 1 calc R . .
O9 O 1.1062(11) 0.43889(12) 1.3857(6) 0.0221(5) Uani 1 1 d . . .
H27 H 0.9888 0.4223 1.3494 0.033 Uiso 1 1 calc R . .
O10 O 1.5424(11) 0.48177(11) 1.5122(6) 0.0235(5) Uani 1 1 d . . .
C28 C 1.7861(15) 0.50569(19) 1.5813(9) 0.0250(7) Uani 1 1 d . . .
H28 H 1.7566 0.5149 1.6914 0.037 Uiso 1 1 calc R . .
H29 H 1.7891 0.5253 1.5017 0.037 Uiso 1 1 calc R . .
H30 H 1.9765 0.4929 1.5974 0.037 Uiso 1 1 calc R . .

loop_
_atom_site_aniso_label
_atom_site_aniso_U_11
_atom_site_aniso_U_22
_atom_site_aniso_U_33
_atom_site_aniso_U_23
_atom_site_aniso_U_13
_atom_site_aniso_U_12
C1 0.0170(15) 0.0187(14) 0.0157(14) -0.0017(11) 0.0020(12) 0.0001(12)
C2 0.0157(15) 0.0205(14) 0.0167(14) -0.0028(11) 0.0057(11) 0.0052(11)
C3 0.0163(15) 0.0158(14) 0.0240(15) -0.0035(11) 0.0079(12) 0.0009(11)
C4 0.0171(16) 0.0228(15) 0.0218(15) -0.0052(12) -0.0028(13) -0.0026(12)
C5 0.0224(19) 0.0304(17) 0.0211(15) 0.0020(13) -0.0020(14) -0.0014(14)
C6 0.0297(18) 0.0235(16) 0.0212(15) 0.0036(12) 0.0043(13) -0.0026(13)
O1 0.0204(11) 0.0233(11) 0.0202(10) 0.0025(8) -0.0016(9) -0.0044(9)
O2 0.0208(11) 0.0222(10) 0.0255(11) 0.0027(8) -0.0002(9) -0.0076(8)
C7 0.0191(16) 0.0218(15) 0.0330(17) -0.0026(13) 0.0025(13) -0.0042(12)
C8 0.0215(16) 0.0180(14) 0.0171(14) 0.0006(11) 0.0073(12) 0.0000(12)
N1 0.0161(12) 0.0154(12) 0.0195(12) -0.0059(9) 0.0049(10) -0.0055(10)
O3 0.0220(11) 0.0184(10) 0.0161(9) -0.0031(7) 0.0020(8) -0.0062(8)
C9 0.0175(15) 0.0237(17) 0.0150(15) -0.0011(12) 0.0024(12) -0.0004(12)
C10 0.0167(15) 0.0259(17) 0.0211(15) -0.0055(12) 0.0059(12) -0.0003(13)
O4 0.0245(11) 0.0260(11) 0.0211(10) -0.0092(9) 0.0131(9) -0.0058(9)
N2 0.0221(14) 0.0394(16) 0.0197(13) -0.0163(12) 0.0140(11) -0.0158(13)
C11 0.0244(18) 0.030(2) 0.0314(19) -0.0161(16) 0.0145(15) -0.0150(16)
C12 0.0213(18) 0.038(2) 0.032(2) -0.0202(17) 0.0176(16) -0.0182(16)
C13 0.015(2) 0.029(2) 0.039(2) -0.0193(17) 0.0104(17) -0.0076(17)
C14 0.0223(19) 0.031(2) 0.025(2) -0.0117(18) 0.0100(16) -0.0158(17)
C15 0.0213(18) 0.038(2) 0.032(2) -0.0202(17) 0.0176(16) -0.0182(16)
C16 0.015(2) 0.029(2) 0.039(2) -0.0193(17) 0.0104(17) -0.0076(17)
C17 0.0223(19) 0.031(2) 0.025(2) -0.0117(18) 0.0100(16) -0.0158(17)
O5 0.029(2) 0.028(2) 0.028(2) 0.0014(16) 0.0084(17) 0.0029(18)
O6 0.034(2) 0.028(2) 0.033(2) 0.0025(18) 0.0122(19) 0.0049(17)
C18 0.0244(18) 0.030(2) 0.0314(19) -0.0161(16) 0.0145(15) -0.0150(16)
N3 0.0221(14) 0.0394(16) 0.0197(13) -0.0163(12) 0.0140(11) -0.0158(13)
O7 0.0245(11) 0.0260(11) 0.0211(10) -0.0092(9) 0.0131(9) -0.0058(9)
C19 0.0167(15) 0.0259(17) 0.0211(15) -0.0055(12) 0.0059(12) -0.0003(13)
C20 0.0175(15) 0.0237(17) 0.0150(15) -0.0011(12) 0.0024(12) -0.0004(12)
O8 0.0220(11) 0.0184(10) 0.0161(9) -0.0031(7) 0.0020(8) -0.0062(8)
N4 0.0161(12) 0.0154(12) 0.0195(12) -0.0059(9) 0.0049(10) -0.0055(10)
C21 0.0215(16) 0.0180(14) 0.0171(14) 0.0006(11) 0.0073(12) 0.0000(12)
C22 0.0170(15) 0.0187(14) 0.0157(14) -0.0017(11) 0.0020(12) 0.0001(12)
C23 0.0157(15) 0.0205(14) 0.0167(14) -0.0028(11) 0.0057(11) 0.0052(11)
C24 0.0163(15) 0.0158(14) 0.0240(15) -0.0035(11) 0.0079(12) 0.0009(11)
C25 0.0171(16) 0.0228(15) 0.0218(15) -0.0052(12) -0.0028(13) -0.0026(12)
C26 0.0224(19) 0.0304(17) 0.0211(15) 0.0020(13) -0.0020(14) -0.0014(14)
C27 0.0297(18) 0.0235(16) 0.0212(15) 0.0036(12) 0.0043(13) -0.0026(13)
O9 0.0204(11) 0.0233(11) 0.0202(10) 0.0025(8) -0.0016(9) -0.0044(9)
O10 0.0208(11) 0.0222(10) 0.0255(11) 0.0027(8) -0.0002(9) -0.0076(8)
C28 0.0191(16) 0.0218(15) 0.0330(17) -0.0026(13) 0.0025(13) -0.0042(12)

loop_
_atom_type_symbol
_atom_type_description
_atom_type_scat_dispersion_real
_atom_type_scat_dispersion_imag
_atom_type_scat_source
C C 0.0033 0.0016 'International Tables Vol C Tables 4.2.6.8 and 6.1.1.4'
H H 0.0000 0.0000 'International Tables Vol C Tables 4.2.6.8 and 6.1.1.4'
N N 0.0061 0.0033 'International Tables Vol C Tables 4.2.6.8 and 6.1.1.4'
O O 0.0106 0.0060 'International Tables Vol C Tables 4.2.6.8 and 6.1.1.4'

loop_
_geom_angle_atom_site_label_1
_geom_angle_atom_site_label_2
_geom_angle_atom_site_label_3
_geom_angle
_geom_angle_site_symmetry_1
_geom_angle_site_symmetry_3
_geom_angle_publ_flag
C6 C1 C2 120.4(6) . . ?
C6 C1 C8 118.2(6) . . ?
C2 C1 C8 121.4(5) . . ?
O1 C2 C1 123.3(6) . . ?
O1 C2 C3 116.9(6) . . ?
C1 C2 C3 119.7(5) . . ?
O2 C3 C4 124.6(6) . . ?
O2 C3 C2 115.8(5) . . ?
C4 C3 C2 119.6(6) . . ?
C3 C4 C5 120.4(6) . . ?
C3 C4 H1 119.8 . . ?
C5 C4 H1 119.8 . . ?
C6 C5 C4 120.4(6) . . ?
C6 C5 H2 119.8 . . ?
C4 C5 H2 119.8 . . ?
C5 C6 C1 119.3(7) . . ?
C5 C6 H3 120.4 . . ?
C1 C6 H3 120.4 . . ?
C2 O1 H4 109.5 . . ?
C3 O2 C7 117.4(5) . . ?
O2 C7 H5 109.5 . . ?
O2 C7 H6 109.5 . . ?
H5 C7 H6 109.5 . . ?
O2 C7 H7 109.5 . . ?
H5 C7 H7 109.5 . . ?
H6 C7 H7 109.5 . . ?
N1 C8 C1 122.3(6) . . ?
N1 C8 H8 118.9 . . ?
C1 C8 H8 118.9 . . ?
C8 N1 O3 111.6(5) . . ?
N1 O3 C9 108.0(5) . . ?
O3 C9 C10 106.9(5) . . ?
O3 C9 H9 110.3 . . ?
C10 C9 H9 110.3 . . ?
O3 C9 H10 110.3 . . ?
C10 C9 H10 110.3 . . ?
H9 C9 H10 108.6 . . ?
O4 C10 C9 112.4(6) . . ?
O4 C10 H11 109.1 . . ?
C9 C10 H11 109.1 . . ?
O4 C10 H12 109.1 . . ?
C9 C10 H12 109.1 . . ?
H11 C10 H12 107.9 . . ?
C10 O4 N2 108.1(5) . . ?
C11 N2 O4 108.4(6) . . ?
N2 C11 C12 119.2(7) . . ?
N2 C11 H13 120.4 . . ?
C12 C11 H13 120.4 . . ?
C13 C12 C17 117.2(7) . . ?
C13 C12 C11 124.5(7) . . ?
C17 C12 C11 118.3(7) . . ?
O5 C13 C14 116.7(7) . . ?
O5 C13 C12 119.9(6) . . ?
C14 C13 C12 123.3(7) . . ?
O6 C14 C13 122.9(7) . . ?
O6 C14 C15 116.1(7) . . ?
C13 C14 C15 120.9(7) . . ?
C14 C15 C16 119.6(7) . . ?
C14 C15 C18 119.3(7) . . ?
C16 C15 C18 121.0(7) . . ?
C15 C16 C17 120.0(7) . . ?
C15 C16 H14 120.0 . . ?
C17 C16 H14 120.0 . . ?
C12 C17 C16 118.7(7) . . ?
C12 C17 H15 120.7 . . ?
C16 C17 H15 120.7 . . ?
C13 O5 H16 109.5 . . ?
C14 O6 H17 109.5 . . ?
N3 C18 C15 122.3(7) . . ?
N3 C18 H18 118.8 . . ?
C15 C18 H18 118.8 . . ?
C18 N3 O7 111.7(6) . . ?
N3 O7 C19 109.9(5) . . ?
O7 C19 C20 113.4(6) . . ?
O7 C19 H19 108.9 . . ?
C20 C19 H19 108.9 . . ?
O7 C19 H20 108.9 . . ?
C20 C19 H20 108.9 . . ?
H19 C19 H20 107.7 . . ?
O8 C20 C19 108.3(5) . . ?
O8 C20 H21 110.0 . . ?
C19 C20 H21 110.0 . . ?
O8 C20 H22 110.0 . . ?
C19 C20 H22 110.0 . . ?
H21 C20 H22 108.4 . . ?
C20 O8 N4 107.2(5) . . ?
C21 N4 O8 110.3(5) . . ?
N4 C21 C22 119.8(6) . . ?
N4 C21 H23 120.1 . . ?
C22 C21 H23 120.1 . . ?
C23 C22 C27 117.2(6) . . ?
C23 C22 C21 123.1(6) . . ?
C27 C22 C21 119.5(6) . . ?
O9 C23 C22 122.2(6) . . ?
O9 C23 C24 117.1(6) . . ?
C22 C23 C24 120.7(5) . . ?
O10 C24 C25 125.3(6) . . ?
O10 C24 C23 115.0(5) . . ?
C25 C24 C23 119.6(6) . . ?
C26 C25 C24 120.3(6) . . ?
C26 C25 H24 119.8 . . ?
C24 C25 H24 119.8 . . ?
C25 C26 C27 119.6(7) . . ?
C25 C26 H25 120.2 . . ?
C27 C26 H25 120.2 . . ?
C26 C27 C22 122.4(7) . . ?
C26 C27 H26 118.8 . . ?
C22 C27 H26 118.8 . . ?
C23 O9 H27 109.5 . . ?
C24 O10 C28 116.1(5) . . ?
O10 C28 H28 109.5 . . ?
O10 C28 H29 109.5 . . ?
H28 C28 H29 109.5 . . ?
O10 C28 H30 109.5 . . ?
H28 C28 H30 109.5 . . ?
H29 C28 H30 109.5 . . ?

loop_
_geom_bond_atom_site_label_1
_geom_bond_atom_site_label_2
_geom_bond_distance
_geom_bond_site_symmetry_2
_geom_bond_publ_flag
C1 C6 1.393(8) . ?
C1 C2 1.401(9) . ?
C1 C8 1.477(9) . ?
C2 O1 1.370(7) . ?
C2 C3 1.401(9) . ?
C3 O2 1.356(7) . ?
C3 C4 1.358(9) . ?
C4 C5 1.425(10) . ?
C4 H1 0.9500 . ?
C5 C6 1.362(10) . ?
C5 H2 0.9500 . ?
C6 H3 0.9500 . ?
O1 H4 0.8400 . ?
O2 C7 1.424(8) . ?
C7 H5 0.9800 . ?
C7 H6 0.9800 . ?
C7 H7 0.9800 . ?
C8 N1 1.262(7) . ?
C8 H8 0.9500 . ?
N1 O3 1.412(7) . ?
O3 C9 1.460(7) . ?
C9 C10 1.493(9) . ?
C9 H9 0.9900 . ?
C9 H10 0.9900 . ?
C10 O4 1.430(8) . ?
C10 H11 0.9900 . ?
C10 H12 0.9900 . ?
O4 N2 1.444(7) . ?
N2 C11 1.303(9) . ?
C11 C12 1.433(10) . ?
C11 H13 0.9500 . ?
C12 C13 1.386(10) . ?
C12 C17 1.429(10) . ?
C13 O5 1.329(7) . ?
C13 C14 1.358(10) . ?
C14 O6 1.320(7) . ?
C14 C15 1.367(10) . ?
C15 C16 1.393(10) . ?
C15 C18 1.492(10) . ?
C16 C17 1.441(10) . ?
C16 H14 0.9500 . ?
C17 H15 0.9500 . ?
O5 H16 0.8400 . ?
O6 H17 0.8400 . ?
C18 N3 1.248(9) . ?
C18 H18 0.9500 . ?
N3 O7 1.393(7) . ?
O7 C19 1.425(8) . ?
C19 C20 1.529(9) . ?
C19 H19 0.9900 . ?
C19 H20 0.9900 . ?
C20 O8 1.411(7) . ?
C20 H21 0.9900 . ?
C20 H22 0.9900 . ?
O8 N4 1.425(7) . ?
N4 C21 1.292(8) . ?
C21 C22 1.444(9) . ?
C21 H23 0.9500 . ?
C22 C23 1.395(9) . ?
C22 C27 1.413(9) . ?
C23 O9 1.361(7) . ?
C23 C24 1.412(9) . ?
C24 O10 1.371(7) . ?
C24 C25 1.396(8) . ?
C25 C26 1.375(10) . ?
C25 H24 0.9500 . ?
C26 C27 1.379(10) . ?
C26 H25 0.9500 . ?
C27 H26 0.9500 . ?
O9 H27 0.8400 . ?
O10 C28 1.456(8) . ?
C28 H28 0.9800 . ?
C28 H29 0.9800 . ?
C28 H30 0.9800 . ?

loop_
_geom_torsion_atom_site_label_1
_geom_torsion_atom_site_label_2
_geom_torsion_atom_site_label_3
_geom_torsion_atom_site_label_4
_geom_torsion
_geom_torsion_site_symmetry_1
_geom_torsion_site_symmetry_2
_geom_torsion_site_symmetry_3
_geom_torsion_site_symmetry_4
_geom_torsion_publ_flag
C6 C1 C2 O1 -177.8(7) . . . . ?
C8 C1 C2 O1 -1.3(10) . . . . ?
C6 C1 C2 C3 3.7(10) . . . . ?
C8 C1 C2 C3 -179.8(6) . . . . ?
O1 C2 C3 O2 0.3(8) . . . . ?
C1 C2 C3 O2 178.9(6) . . . . ?
O1 C2 C3 C4 -179.3(6) . . . . ?
C1 C2 C3 C4 -0.7(10) . . . . ?
O2 C3 C4 C5 -179.8(6) . . . . ?
C2 C3 C4 C5 -0.3(10) . . . . ?
C3 C4 C5 C6 -1.7(11) . . . . ?
C4 C5 C6 C1 4.6(12) . . . . ?
C2 C1 C6 C5 -5.6(11) . . . . ?
C8 C1 C6 C5 177.7(7) . . . . ?
C4 C3 O2 C7 -1.5(10) . . . . ?
C2 C3 O2 C7 179.0(6) . . . . ?
C6 C1 C8 N1 177.3(7) . . . . ?
C2 C1 C8 N1 0.7(10) . . . . ?
C1 C8 N1 O3 178.4(6) . . . . ?
C8 N1 O3 C9 177.3(6) . . . . ?
N1 O3 C9 C10 -176.4(5) . . . . ?
O3 C9 C10 O4 64.1(7) . . . . ?
C9 C10 O4 N2 70.7(6) . . . . ?
C10 O4 N2 C11 -175.5(5) . . . . ?
O4 N2 C11 C12 -179.2(5) . . . . ?
N2 C11 C12 C13 3.9(10) . . . . ?
N2 C11 C12 C17 -176.5(6) . . . . ?
C17 C12 C13 O5 179.8(6) . . . . ?
C11 C12 C13 O5 -0.6(10) . . . . ?
C17 C12 C13 C14 -3.8(9) . . . . ?
C11 C12 C13 C14 175.8(6) . . . . ?
O5 C13 C14 O6 -1.2(9) . . . . ?
C12 C13 C14 O6 -177.7(6) . . . . ?
O5 C13 C14 C15 -178.8(6) . . . . ?
C12 C13 C14 C15 4.8(10) . . . . ?
O6 C14 C15 C16 -179.2(6) . . . . ?
C13 C14 C15 C16 -1.5(9) . . . . ?
O6 C14 C15 C18 0.3(9) . . . . ?
C13 C14 C15 C18 178.0(6) . . . . ?
C14 C15 C16 C17 -2.3(9) . . . . ?
C18 C15 C16 C17 178.2(6) . . . . ?
C13 C12 C17 C16 -0.1(9) . . . . ?
C11 C12 C17 C16 -179.7(6) . . . . ?
C15 C16 C17 C12 3.1(9) . . . . ?
C14 C15 C18 N3 175.0(6) . . . . ?
C16 C15 C18 N3 -5.5(10) . . . . ?
C15 C18 N3 O7 176.2(5) . . . . ?
C18 N3 O7 C19 174.3(6) . . . . ?
N3 O7 C19 C20 -71.3(7) . . . . ?
O7 C19 C20 O8 -62.2(7) . . . . ?
C19 C20 O8 N4 175.2(5) . . . . ?
C20 O8 N4 C21 -177.0(6) . . . . ?
O8 N4 C21 C22 179.6(6) . . . . ?
N4 C21 C22 C23 3.3(10) . . . . ?
N4 C21 C22 C27 178.1(7) . . . . ?
C27 C22 C23 O9 -178.2(6) . . . . ?
C21 C22 C23 O9 -3.3(10) . . . . ?
C27 C22 C23 C24 2.3(10) . . . . ?
C21 C22 C23 C24 177.3(6) . . . . ?
O9 C23 C24 O10 -1.4(8) . . . . ?
C22 C23 C24 O10 178.0(6) . . . . ?
O9 C23 C24 C25 177.8(6) . . . . ?
C22 C23 C24 C25 -2.8(10) . . . . ?
O10 C24 C25 C26 -177.5(7) . . . . ?
C23 C24 C25 C26 3.4(11) . . . . ?
C24 C25 C26 C27 -3.6(11) . . . . ?
C25 C26 C27 C22 3.2(12) . . . . ?
C23 C22 C27 C26 -2.6(11) . . . . ?
C21 C22 C27 C26 -177.8(7) . . . . ?
C25 C24 O10 C28 1.9(9) . . . . ?
C23 C24 O10 C28 -178.9(6) . . . . ?

loop_
_cod_related_entry_id
_cod_related_entry_database
_cod_related_entry_code
1 ChemSpider 21194875
